data_2240569
loop_
_publ_author_name
'Rivera, Augusto'
'Uribe, Juan Manuel'
'Rojas, Jicli Jos\'e'
'R\'ios-Motta, Jaime'
'Bolte, Michael'

_publ_section_title
;
 Crystal structure of the co-crystalline adduct
 1,3,6,8-tetraazatricyclo[4.4.1.1^3,8^]dodecane (TATD)--4-bromophenol
 (1/2)
;
_journal_coeditor_code SJ5449
_journal_issue 5
_journal_name_full 'Acta Crystallographica Section E'
_journal_page_first 463
_journal_page_last 465
_journal_paper_doi 10.1107/S2056989015006684
_journal_volume 71
_journal_year 2015
_chemical_formula_iupac 'C8 H16 N4, 2C6 H5 Br O'
_chemical_formula_moiety 'C8 H16 N4, 2(C6 H5 Br O)'
_chemical_formula_sum 'C20 H26 Br2 N4 O2'
_chemical_formula_weight 514.27
_chemical_name_systematic
;
1,3,6,8-Tetraazatricyclo[4.4.1.1^3,8^]dodecane--4-bromophenol (2/1)
;
_space_group_crystal_system orthorhombic
_space_group_IT_number 43
_space_group_name_Hall 'F 2 -2d'
_space_group_name_H-M_alt 'F d d 2'
_symmetry_space_group_name_Hall 'F 2 -2d'
_symmetry_space_group_name_H-M 'F d d 2'
_atom_sites_solution_hydrogens mixed
_audit_creation_method SHELXL-2014/6
_cell_angle_alpha 90
_cell_angle_beta 90
_cell_angle_gamma 90
_cell_formula_units_Z 8
_cell_length_a 20.693(2)
_cell_length_b 21.7954(18)
_cell_length_c 9.4649(9)
_cell_measurement_reflns_used 7202
_cell_measurement_temperature 173(2)
_cell_measurement_theta_max 25.97
_cell_measurement_theta_min 3.67
_cell_volume 4268.8(7)
_computing_cell_refinement
;
X-AREA (Stoe & Cie, 2001)
;
_computing_data_collection
;
X-AREA (Stoe & Cie, 2001)
;
_computing_data_reduction
;
X-AREA (Stoe & Cie, 2001)
;
_computing_molecular_graphics
;
XP in SHELXTL-Plus (Sheldrick, 2008) and Mercury  (Macrae <i>et al.</i>,
 2006)
;
_computing_publication_material
;
SHELXL2014 (Sheldrick, 2015)
;
_computing_structure_refinement
;
SHELXL2014 (Sheldrick, 2015)
;
_computing_structure_solution
;
SHELXS97 (Sheldrick, 2008)
;
_diffrn_ambient_temperature 173(2)
_diffrn_measured_fraction_theta_full 0.998
_diffrn_measured_fraction_theta_max 0.993
_diffrn_measurement_device_type 'Stoe IPDS II two-circle'
_diffrn_measurement_method \w
_diffrn_radiation_type MoK\a
_diffrn_radiation_wavelength 0.71073
_diffrn_reflns_av_R_equivalents 0.0617
_diffrn_reflns_limit_h_max 24
_diffrn_reflns_limit_h_min -22
_diffrn_reflns_limit_k_max 26
_diffrn_reflns_limit_k_min -25
_diffrn_reflns_limit_l_max 11
_diffrn_reflns_limit_l_min -11
_diffrn_reflns_number 5997
_diffrn_reflns_theta_full 25.000
_diffrn_reflns_theta_max 25.593
_diffrn_reflns_theta_min 3.670
_exptl_absorpt_coefficient_mu 3.821
_exptl_absorpt_correction_T_max 0.972
_exptl_absorpt_correction_T_min 0.847
_exptl_absorpt_correction_type multi-scan
_exptl_absorpt_process_details
;
(MULABS; Spek, 2009; Blessing, 1995)
;
_exptl_crystal_colour colourless
_exptl_crystal_density_diffrn 1.600
_exptl_crystal_description block
_exptl_crystal_F_000 2080
_exptl_crystal_size_max 0.290
_exptl_crystal_size_mid 0.270
_exptl_crystal_size_min 0.230
_refine_diff_density_max 0.241
_refine_diff_density_min -0.407
_refine_ls_abs_structure_details
;
Flack <i>x</i> determined using 792 quotients
  [(<i>I</i>^+^)-(<i>I</i>^-^)]/[(<i>I</i>^+^)+(<i>I</i>^-^)]
(Parsons <i>et al.</i>,  2013)
;
_refine_ls_abs_structure_Flack 0.003(16)
_refine_ls_extinction_method none
_refine_ls_goodness_of_fit_ref 1.005
_refine_ls_hydrogen_treatment mixed
_refine_ls_matrix_type full
_refine_ls_number_parameters 132
_refine_ls_number_reflns 1996
_refine_ls_number_restraints 1
_refine_ls_restrained_S_all 1.004
_refine_ls_R_factor_all 0.0374
_refine_ls_R_factor_gt 0.0319
_refine_ls_shift/su_max 0.000
_refine_ls_shift/su_mean 0.000
_refine_ls_structure_factor_coef Fsqd
_refine_ls_weighting_details 'w=1/[\s^2^(Fo^2^)+(0.0386P)^2^] where P=(Fo^2^+2Fc^2^)/3'
_refine_ls_weighting_scheme calc
_refine_ls_wR_factor_gt 0.0668
_refine_ls_wR_factor_ref 0.0685
_reflns_number_gt 1833
_reflns_number_total 1996
_reflns_threshold_expression 'I > 2\s(I)'
_cod_data_source_file sj5449sup1.cif
_cod_data_source_block I
_cod_database_code 2240569
_cod_database_fobs_code 2240569
_shelx_space_group_comment
;
The symmetry employed for this shelxl refinement is uniquely defined
by the following loop, which should always be used as a source of
symmetry information in preference to the above space-group names.
They are only intended as comments.
;
_shelx_estimated_absorpt_t_min 0.404
_shelx_estimated_absorpt_t_max 0.474
_shelxl_version_number 2014/6

loop_
_space_group_symop_operation_xyz
'x, y, z'
'-x, -y, z'
'x+1/4, -y+1/4, z+1/4'
'-x+1/4, y+1/4, z+1/4'
'x, y+1/2, z+1/2'
'-x, -y+1/2, z+1/2'
'x+1/4, -y+3/4, z+3/4'
'-x+1/4, y+3/4, z+3/4'
'x+1/2, y, z+1/2'
'-x+1/2, -y, z+1/2'
'x+3/4, -y+1/4, z+3/4'
'-x+3/4, y+1/4, z+3/4'
'x+1/2, y+1/2, z'
'-x+1/2, -y+1/2, z'
'x+3/4, -y+3/4, z+1/4'
'-x+3/4, y+3/4, z+1/4'

loop_
_atom_site_type_symbol
_atom_site_label
_atom_site_fract_x
_atom_site_fract_y
_atom_site_fract_z
_atom_site_U_iso_or_equiv
_atom_site_adp_type
_atom_site_calc_flag
_atom_site_occupancy
Br Br1 -0.11272(3) -0.43922(2) 1.02771(5) 0.03734(18) Uani d 1
O O1 -0.2465(2) -0.40437(17) 0.4684(4) 0.0311(9) Uani d 1
H H1 -0.233(4) -0.375(3) 0.432(7) 0.036(18) Uiso d 1
C C1 -0.2172(3) -0.4091(2) 0.5959(5) 0.0232(11) Uani d 1
C C2 -0.2281(3) -0.4622(2) 0.6734(6) 0.0288(12) Uani d 1
H H2 -0.2567 -0.4926 0.6379 0.035 Uiso calc 1
C C3 -0.1978(3) -0.4710(2) 0.8016(5) 0.0281(11) Uani d 1
H H3 -0.2048 -0.5077 0.8536 0.034 Uiso calc 1
C C4 -0.1570(3) -0.4262(2) 0.8536(5) 0.0246(10) Uani d 1
C C5 -0.1468(2) -0.37234(18) 0.7795(7) 0.0252(10) Uani d 1
H H5 -0.1190 -0.3416 0.8165 0.030 Uiso calc 1
C C6 -0.1773(3) -0.3635(2) 0.6514(5) 0.0257(11) Uani d 1
H H6 -0.1711 -0.3263 0.6009 0.031 Uiso calc 1
N N11 -0.2299(2) -0.30437(16) 0.3032(4) 0.0241(9) Uani d 1
N N12 -0.2997(2) -0.2824(2) 0.0903(4) 0.0276(10) Uani d 1
C C11 -0.2500 -0.2500 0.3809(7) 0.0278(16) Uani d 1
H H11A -0.2137 -0.2379 0.4431 0.033 Uiso calc 0.5
H H11B -0.2863 -0.2621 0.4431 0.033 Uiso calc 0.5
C C12 -0.2756(3) -0.3255(2) 0.1929(6) 0.0354(14) Uani d 1
H H12A -0.2542 -0.3592 0.1404 0.042 Uiso calc 1
H H12B -0.3134 -0.3436 0.2416 0.042 Uiso calc 1
C C13 -0.1623(3) -0.3018(2) 0.2559(7) 0.0398(14) Uani d 1
H H13A -0.1497 -0.3431 0.2227 0.048 Uiso calc 1
H H13B -0.1349 -0.2919 0.3386 0.048 Uiso calc 1
C C14 -0.1470(3) -0.2560(3) 0.1394(6) 0.0389(13) Uani d 1
H H14A -0.1120 -0.2287 0.1734 0.047 Uiso calc 1
H H14B -0.1298 -0.2790 0.0574 0.047 Uiso calc 1
C C15 -0.2500 -0.2500 0.0114(7) 0.0314(16) Uani d 1
H H15A -0.2282 -0.2801 -0.0507 0.038 Uiso calc 0.5
H H15B -0.2718 -0.2199 -0.0507 0.038 Uiso calc 0.5

loop_
_atom_site_aniso_label
_atom_site_aniso_U_11
_atom_site_aniso_U_22
_atom_site_aniso_U_33
_atom_site_aniso_U_12
_atom_site_aniso_U_13
_atom_site_aniso_U_23
Br1 0.0464(3) 0.0333(2) 0.0323(2) 0.0043(3) -0.0102(3) 0.0045(2)
O1 0.039(3) 0.0219(18) 0.0323(19) -0.0044(18) -0.0097(17) 0.0049(15)
C1 0.021(3) 0.022(2) 0.027(2) 0.004(2) 0.001(2) -0.0017(19)
C2 0.032(3) 0.020(2) 0.034(3) -0.003(2) 0.003(2) 0.001(2)
C3 0.034(3) 0.020(2) 0.030(3) -0.001(2) 0.005(2) 0.005(2)
C4 0.029(3) 0.024(2) 0.021(2) 0.004(2) 0.004(2) 0.0013(18)
C5 0.026(3) 0.0200(18) 0.030(2) -0.0030(18) 0.001(3) -0.002(3)
C6 0.033(3) 0.018(2) 0.027(2) -0.003(2) 0.002(2) 0.0007(18)
N11 0.032(2) 0.0210(18) 0.019(2) -0.0012(17) 0.0013(17) -0.0048(15)
N12 0.025(2) 0.036(2) 0.0222(19) -0.009(2) -0.0016(18) -0.0016(17)
C11 0.043(5) 0.024(3) 0.016(3) 0.005(3) 0.000 0.000
C12 0.050(4) 0.027(3) 0.029(3) -0.014(3) -0.006(2) -0.001(2)
C13 0.034(3) 0.041(3) 0.045(4) 0.006(2) 0.002(3) 0.004(3)
C14 0.027(3) 0.061(4) 0.029(3) -0.006(3) 0.003(2) 0.001(3)
C15 0.034(4) 0.046(4) 0.015(3) -0.006(3) 0.000 0.000

loop_
_atom_type_symbol
_atom_type_description
_atom_type_scat_dispersion_real
_atom_type_scat_dispersion_imag
_atom_type_scat_source
C C 0.0033 0.0016 'International Tables Vol C Tables 4.2.6.8 and 6.1.1.4'
H H 0.0000 0.0000 'International Tables Vol C Tables 4.2.6.8 and 6.1.1.4'
Br Br -0.2901 2.4595 'International Tables Vol C Tables 4.2.6.8 and 6.1.1.4'
N N 0.0061 0.0033 'International Tables Vol C Tables 4.2.6.8 and 6.1.1.4'
O O 0.0106 0.0060 'International Tables Vol C Tables 4.2.6.8 and 6.1.1.4'

loop_
_geom_angle_atom_site_label_1
_geom_angle_atom_site_label_2
_geom_angle_atom_site_label_3
_geom_angle_site_symmetry_1
_geom_angle_site_symmetry_3
_geom_angle
C1 O1 H1 . . 107(5)
O1 C1 C2 . . 117.4(5)
O1 C1 C6 . . 123.1(5)
C2 C1 C6 . . 119.5(5)
C3 C2 C1 . . 120.4(5)
C3 C2 H2 . . 119.8
C1 C2 H2 . . 119.8
C2 C3 C4 . . 119.6(4)
C2 C3 H3 . . 120.2
C4 C3 H3 . . 120.2
C3 C4 C5 . . 120.8(5)
C3 C4 Br1 . . 119.8(4)
C5 C4 Br1 . . 119.4(4)
C6 C5 C4 . . 119.6(4)
C6 C5 H5 . . 120.2
C4 C5 H5 . . 120.2
C5 C6 C1 . . 120.1(4)
C5 C6 H6 . . 119.9
C1 C6 H6 . . 119.9
C11 N11 C13 . . 113.2(3)
C11 N11 C12 . . 115.3(4)
C13 N11 C12 . . 113.9(4)
C12 N12 C15 . . 114.7(4)
C12 N12 C14 . 14_445 114.9(4)
C15 N12 C14 . 14_445 114.8(4)
N11 C11 N11 . 14_445 119.3(5)
N11 C11 H11A . . 107.5
N11 C11 H11A 14_445 . 107.5
N11 C11 H11B . . 107.5
N11 C11 H11B 14_445 . 107.5
H11A C11 H11B . . 107.0
N12 C12 N11 . . 119.5(4)
N12 C12 H12A . . 107.4
N11 C12 H12A . . 107.4
N12 C12 H12B . . 107.4
N11 C12 H12B . . 107.4
H12A C12 H12B . . 107.0
N11 C13 C14 . . 116.4(5)
N11 C13 H13A . . 108.2
C14 C13 H13A . . 108.2
N11 C13 H13B . . 108.2
C14 C13 H13B . . 108.2
H13A C13 H13B . . 107.3
N12 C14 C13 14_445 . 116.6(5)
N12 C14 H14A 14_445 . 108.1
C13 C14 H14A . . 108.1
N12 C14 H14B 14_445 . 108.1
C13 C14 H14B . . 108.1
H14A C14 H14B . . 107.3
N12 C15 N12 14_445 . 118.2(6)
N12 C15 H15A 14_445 . 107.8
N12 C15 H15A . . 107.8
N12 C15 H15B 14_445 . 107.8
N12 C15 H15B . . 107.8
H15A C15 H15B . . 107.1

loop_
_geom_bond_atom_site_label_1
_geom_bond_atom_site_label_2
_geom_bond_site_symmetry_2
_geom_bond_distance
Br1 C4 . 1.907(5)
O1 C1 . 1.355(6)
O1 H1 . 0.78(7)
C1 C2 . 1.388(7)
C1 C6 . 1.393(7)
C2 C3 . 1.380(8)
C2 H2 . 0.9500
C3 C4 . 1.381(7)
C3 H3 . 0.9500
C4 C5 . 1.384(7)
C5 C6 . 1.380(8)
C5 H5 . 0.9500
C6 H6 . 0.9500
N11 C11 . 1.456(5)
N11 C13 . 1.470(8)
N11 C12 . 1.482(7)
N12 C12 . 1.441(7)
N12 C15 . 1.453(6)
N12 C14 14_445 1.462(8)
C11 N11 14_445 1.456(5)
C11 H11A . 0.9900
C11 H11B . 0.9900
C12 H12A . 0.9900
C12 H12B . 0.9900
C13 C14 . 1.520(8)
C13 H13A . 0.9900
C13 H13B . 0.9900
C14 N12 14_445 1.462(8)
C14 H14A . 0.9900
C14 H14B . 0.9900
C15 N12 14_445 1.453(6)
C15 H15A . 0.9900
C15 H15B . 0.9900

loop_
_geom_hbond_atom_site_label_D
_geom_hbond_atom_site_label_H
_geom_hbond_atom_site_label_A
_geom_hbond_site_symmetry_A
_geom_hbond_distance_DH
_geom_hbond_distance_HA
_geom_hbond_distance_DA
_geom_hbond_angle_DHA
O1 H1 N11 . 0.78(7) 1.97(7) 2.705(5) 158(7)
C3 H3 O1 10_445 0.95 2.42 3.347(6) 164.2
C13 H13A Br1 1_554 0.99 2.89 3.833(6) 158.6

loop_
_geom_torsion_atom_site_label_1
_geom_torsion_atom_site_label_2
_geom_torsion_atom_site_label_3
_geom_torsion_atom_site_label_4
_geom_torsion_site_symmetry_1
_geom_torsion_site_symmetry_4
_geom_torsion
O1 C1 C2 C3 . . 177.5(5)
C6 C1 C2 C3 . . -2.7(8)
C1 C2 C3 C4 . . 1.0(8)
C2 C3 C4 C5 . . 0.7(8)
C2 C3 C4 Br1 . . -178.0(4)
C3 C4 C5 C6 . . -0.6(8)
Br1 C4 C5 C6 . . 178.1(4)
C4 C5 C6 C1 . . -1.2(8)
O1 C1 C6 C5 . . -177.4(5)
C2 C1 C6 C5 . . 2.8(8)
C13 N11 C11 N11 . 14_445 82.4(4)
C12 N11 C11 N11 . 14_445 -51.2(3)
C15 N12 C12 N11 . . 55.6(7)
C14 N12 C12 N11 14_445 . -80.7(7)
C11 N11 C12 N12 . . 50.6(7)
C13 N11 C12 N12 . . -82.8(6)
C11 N11 C13 C14 . . -69.9(6)
C12 N11 C13 C14 . . 64.4(6)
N11 C13 C14 N12 . 14_445 2.4(7)
C12 N12 C15 N12 . 14_445 -53.9(3)
C14 N12 C15 N12 14_445 14_445 82.4(4)
